data_4339314
loop_
_publ_author_name
'Matloka, Kornelia'
'Sah, Ajay K.'
'Peters, Matthew W.'
'Srinivasan, Priya'
'Gelis, Artem V.'
'Regalbuto, Monica'
'Scott, Michael J.'

_publ_section_title
;
 CMPO-functionalized C3-symmetric tripodal ligands in liquid/liquid
 extractions: efficient, selective recognition of Pu(IV) with low affinity
 for 3+ metal ions.
;
_journal_issue 25
_journal_name_full 'Inorganic chemistry'
_journal_page_first 10549
_journal_page_last 10563
_journal_paper_doi 10.1021/ic700800a
_journal_volume 46
_journal_year 2007
_chemical_formula_sum 'C101 H134 N6 O19 P3 Tb'
_chemical_formula_weight 1987.97
_chemical_name_common '8TbNO3 2NO3 Et2O'
_chemical_name_systematic
; 
 ? 
;
_space_group_IT_number 2
_symmetry_cell_setting triclinic
_symmetry_space_group_name_Hall '-P 1'
_symmetry_space_group_name_H-M 'P -1'
_atom_sites_solution_hydrogens geom
_atom_sites_solution_primary direct
_atom_sites_solution_secondary difmap
_audit_creation_method SHELXL-97
_cell_angle_alpha 93.700(2)
_cell_angle_beta 90.632(2)
_cell_angle_gamma 90.532(2)
_cell_formula_units_Z 2
_cell_length_a 12.5597(9)
_cell_length_b 15.5209(12)
_cell_length_c 28.949(2)
_cell_measurement_temperature 173(2)
_cell_volume 5630.9(7)
_computing_cell_refinement 'Bruker AXS SMART'
_computing_data_collection 'Bruker AXS SMART'
_computing_data_reduction 'Bruker AXS SAINT'
_computing_molecular_graphics XP
_computing_publication_material 'Microsoft Word'
_computing_structure_refinement 'SHELXL-97 (Sheldrick, 1997)'
_computing_structure_solution 'SHELXS-97 (Sheldrick, 1990)'
_diffrn_ambient_temperature 173(2)
_diffrn_measured_fraction_theta_full 0.992
_diffrn_measured_fraction_theta_max 0.992
_diffrn_radiation_monochromator graphite
_diffrn_radiation_source 'fine-focus sealed tube'
_diffrn_radiation_type MoK\a
_diffrn_radiation_wavelength 0.71073
_diffrn_reflns_av_R_equivalents 0.0563
_diffrn_reflns_av_sigmaI/netI 0.1395
_diffrn_reflns_limit_h_max 14
_diffrn_reflns_limit_h_min -14
_diffrn_reflns_limit_k_max 16
_diffrn_reflns_limit_k_min -18
_diffrn_reflns_limit_l_max 28
_diffrn_reflns_limit_l_min -34
_diffrn_reflns_number 31069
_diffrn_reflns_theta_full 25.00
_diffrn_reflns_theta_max 25.00
_diffrn_reflns_theta_min 1.45
_exptl_absorpt_coefficient_mu 0.732
_exptl_absorpt_correction_T_max 1.000000
_exptl_absorpt_correction_T_min 0.694332
_exptl_absorpt_correction_type 'Corrected by SADABS'
_exptl_absorpt_process_details 'Corrected by SADABS'
_exptl_crystal_colour off-white
_exptl_crystal_density_diffrn 1.172
_exptl_crystal_density_method 'not measured'
_exptl_crystal_description plate
_exptl_crystal_F_000 2088
_exptl_crystal_size_max 0.3
_exptl_crystal_size_mid 0.25
_exptl_crystal_size_min 0.1
_refine_diff_density_max 1.125
_refine_diff_density_min -0.749
_refine_diff_density_rms 0.100
_refine_ls_extinction_method none
_refine_ls_goodness_of_fit_ref 0.901
_refine_ls_hydrogen_treatment mixed
_refine_ls_matrix_type full
_refine_ls_number_parameters 1139
_refine_ls_number_reflns 19665
_refine_ls_number_restraints 0
_refine_ls_restrained_S_all 0.901
_refine_ls_R_factor_all 0.1120
_refine_ls_R_factor_gt 0.0682
_refine_ls_shift/su_max 0.008
_refine_ls_shift/su_mean 0.000
_refine_ls_structure_factor_coef Fsqd
_refine_ls_weighting_details 'calc w=1/[\s^2^(Fo^2^)+(0.0790P)^2^+0.0000P] where P=(Fo^2^+2Fc^2^)/3'
_refine_ls_weighting_scheme calc
_refine_ls_wR_factor_gt 0.1450
_refine_ls_wR_factor_ref 0.1610
_reflns_number_gt 11826
_reflns_number_total 19665
_reflns_threshold_expression >2sigma(I)
_cod_data_source_file ic700800a-file002.cif
_cod_data_source_block 8bTb
_cod_original_sg_symbol_H-M P1bar
_cod_database_code 4339314

loop_
_symmetry_equiv_pos_as_xyz
'x, y, z'
'-x, -y, -z'

loop_
_atom_site_label
_atom_site_type_symbol
_atom_site_fract_x
_atom_site_fract_y
_atom_site_fract_z
_atom_site_U_iso_or_equiv
_atom_site_adp_type
_atom_site_occupancy
_atom_site_symmetry_multiplicity
_atom_site_calc_flag
_atom_site_refinement_flags
Tb1 Tb 2.17614(2) 0.48712(2) 0.154114(10) 0.03293(11) Uani 1 1 d .
P1 P 2.30667(14) 0.66206(11) 0.21519(6) 0.0396(4) Uani 1 1 d .
P2 P 2.20948(18) 0.31170(14) 0.06881(6) 0.0568(6) Uani 1 1 d .
P3 P 1.91284(13) 0.55743(14) 0.15075(6) 0.0485(5) Uani 1 1 d .
O1 O 2.2779(3) 0.4220(3) 0.35287(13) 0.0347(10) Uani 1 1 d .
O2 O 2.1999(3) 0.2004(3) 0.26794(13) 0.0317(10) Uani 1 1 d .
O3 O 1.9668(3) 0.3503(3) 0.31969(13) 0.0346(10) Uani 1 1 d .
O4 O 2.3018(3) 0.4577(3) 0.21143(13) 0.0365(10) Uani 1 1 d .
O5 O 2.2108(3) 0.6215(3) 0.19096(14) 0.0439(11) Uani 1 1 d .
O6 O 2.1394(4) 0.3437(3) 0.17026(14) 0.0434(11) Uani 1 1 d .
O7 O 2.2096(4) 0.4045(3) 0.08693(14) 0.0562(13) Uani 1 1 d .
O8 O 2.0654(3) 0.4896(3) 0.22109(14) 0.0439(11) Uani 1 1 d .
O9 O 2.0104(3) 0.5222(3) 0.12692(14) 0.0518(13) Uani 1 1 d .
O10 O 2.3483(3) 0.5349(3) 0.12289(14) 0.0413(11) Uani 1 1 d .
O11 O 2.2067(3) 0.5839(3) 0.09111(14) 0.0432(11) Uani 1 1 d .
O12 O 2.3612(4) 0.6090(4) 0.06184(16) 0.0643(15) Uani 1 1 d .
N1 N 2.4088(4) 0.4651(3) 0.27455(16) 0.0317(12) Uani 1 1 d .
H1A H 2.4530 0.4970 0.2923 0.038 Uiso 1 1 calc R
N2 N 2.1059(4) 0.2019(3) 0.17668(16) 0.0380(13) Uani 1 1 d .
H2A H 2.1120 0.1493 0.1637 0.046 Uiso 1 1 calc R
N3 N 1.9474(4) 0.5075(3) 0.27833(15) 0.0303(12) Uani 1 1 d .
H3A H 1.8818 0.5220 0.2856 0.036 Uiso 1 1 calc R
N4 N 2.3069(4) 0.5781(4) 0.09128(17) 0.0414(14) Uani 1 1 d .
C1 C 2.1497(4) 0.2704(4) 0.35910(18) 0.0272(13) Uani 1 1 d .
H1B H 2.1515 0.3062 0.3316 0.033 Uiso 1 1 calc R
C2 C 2.1811(4) 0.3303(4) 0.40150(19) 0.0289(14) Uani 1 1 d .
C3 C 2.2429(4) 0.4058(4) 0.39710(19) 0.0315(14) Uani 1 1 d .
C4 C 2.2596(5) 0.4666(4) 0.4346(2) 0.0378(15) Uani 1 1 d .
C5 C 2.3052(6) 0.5574(5) 0.4285(3) 0.055(2) Uani 1 1 d .
C6 C 2.3028(8) 0.6166(6) 0.4740(3) 0.086(3) Uani 1 1 d .
H6A H 2.3483 0.5922 0.4974 0.130 Uiso 1 1 calc R
H6B H 2.2296 0.6204 0.4852 0.130 Uiso 1 1 calc R
H6C H 2.3290 0.6744 0.4679 0.130 Uiso 1 1 calc R
C7 C 2.2300(7) 0.6029(6) 0.3939(3) 0.085(3) Uani 1 1 d .
H7A H 2.2346 0.5735 0.3630 0.128 Uiso 1 1 calc R
H7B H 2.2520 0.6634 0.3925 0.128 Uiso 1 1 calc R
H7C H 2.1564 0.6002 0.4047 0.128 Uiso 1 1 calc R
C8 C 2.4145(7) 0.5597(6) 0.4082(4) 0.091(3) Uani 1 1 d .
H8A H 2.4375 0.6207 0.4070 0.109 Uiso 1 1 calc R
H8B H 2.4111 0.5339 0.3761 0.109 Uiso 1 1 calc R
C9 C 2.4968(7) 0.5125(7) 0.4350(3) 0.093(3) Uani 1 1 d .
H9A H 2.5664 0.5183 0.4205 0.139 Uiso 1 1 calc R
H9B H 2.4770 0.4512 0.4348 0.139 Uiso 1 1 calc R
H9C H 2.5004 0.5372 0.4670 0.139 Uiso 1 1 calc R
C10 C 2.2232(5) 0.4444(5) 0.4773(2) 0.0471(18) Uani 1 1 d .
H10A H 2.2367 0.4835 0.5033 0.057 Uiso 1 1 calc R
C11 C 2.1684(5) 0.3691(5) 0.4841(2) 0.0414(16) Uani 1 1 d .
C12 C 2.1315(7) 0.3476(6) 0.5325(2) 0.068(2) Uani 1 1 d .
C13 C 2.0603(13) 0.2770(8) 0.5325(3) 0.195(9) Uani 1 1 d .
H13A H 2.0993 0.2232 0.5263 0.292 Uiso 1 1 calc R
H13B H 2.0056 0.2823 0.5085 0.292 Uiso 1 1 calc R
H13C H 2.0264 0.2763 0.5628 0.292 Uiso 1 1 calc R
C14 C 2.0689(13) 0.4255(8) 0.5538(4) 0.206(9) Uani 1 1 d .
H14A H 2.0613 0.4200 0.5872 0.308 Uiso 1 1 calc R
H14B H 1.9982 0.4267 0.5392 0.308 Uiso 1 1 calc R
H14C H 2.1075 0.4790 0.5486 0.308 Uiso 1 1 calc R
C15 C 2.2234(12) 0.3482(17) 0.5649(4) 0.278(14) Uani 1 1 d .
H15A H 2.1963 0.3347 0.5956 0.334 Uiso 1 1 calc R
H15B H 2.2525 0.4078 0.5680 0.334 Uiso 1 1 calc R
C16 C 2.3163(9) 0.2870(8) 0.5532(4) 0.114(4) Uiso 1 1 d .
H16A H 2.3613 0.2823 0.5807 0.171 Uiso 1 1 calc R
H16B H 2.3587 0.3100 0.5284 0.171 Uiso 1 1 calc R
H16C H 2.2881 0.2298 0.5428 0.171 Uiso 1 1 calc R
C17 C 2.1450(5) 0.3138(4) 0.44552(19) 0.0359(15) Uani 1 1 d .
H17A H 2.1033 0.2633 0.4492 0.043 Uiso 1 1 calc R
C18 C 2.2284(4) 0.1979(4) 0.35014(19) 0.0304(14) Uani 1 1 d .
C19 C 2.2531(4) 0.1657(4) 0.3054(2) 0.0305(14) Uani 1 1 d .
C20 C 2.3355(5) 0.1062(4) 0.2970(2) 0.0374(15) Uani 1 1 d .
C21 C 2.3748(5) 0.0779(5) 0.2477(2) 0.0470(18) Uani 1 1 d .
C22 C 2.4108(6) 0.1587(5) 0.2225(2) 0.055(2) Uani 1 1 d .
H22A H 2.4696 0.1878 0.2399 0.083 Uiso 1 1 calc R
H22B H 2.3510 0.1984 0.2205 0.083 Uiso 1 1 calc R
H22C H 2.4345 0.1407 0.1913 0.083 Uiso 1 1 calc R
C23 C 2.4744(6) 0.0176(5) 0.2494(3) 0.068(2) Uani 1 1 d .
H23A H 2.4554 -0.0346 0.2648 0.103 Uiso 1 1 calc R
H23B H 2.5324 0.0482 0.2665 0.103 Uiso 1 1 calc R
H23C H 2.4974 0.0015 0.2177 0.103 Uiso 1 1 calc R
C24 C 2.2898(6) 0.0298(5) 0.2177(2) 0.0517(19) Uani 1 1 d .
H24A H 2.3231 0.0075 0.1886 0.062 Uiso 1 1 calc R
H24B H 2.2347 0.0716 0.2095 0.062 Uiso 1 1 calc R
C25 C 2.2343(7) -0.0464(5) 0.2400(3) 0.069(2) Uani 1 1 d .
H25A H 2.1811 -0.0727 0.2183 0.104 Uiso 1 1 calc R
H25B H 2.1993 -0.0252 0.2685 0.104 Uiso 1 1 calc R
H25C H 2.2874 -0.0895 0.2472 0.104 Uiso 1 1 calc R
C26 C 2.3844(5) 0.0740(4) 0.3357(2) 0.0439(17) Uani 1 1 d .
H26A H 2.4379 0.0316 0.3308 0.053 Uiso 1 1 calc R
C27 C 2.3591(5) 0.1005(4) 0.3812(2) 0.0374(16) Uani 1 1 d .
C28 C 2.4109(5) 0.0606(5) 0.4233(2) 0.0488(18) Uani 1 1 d .
C29 C 2.5051(7) 0.0017(6) 0.4088(3) 0.082(3) Uani 1 1 d .
H29A H 2.5405 -0.0181 0.4365 0.123 Uiso 1 1 calc R
H29B H 2.5561 0.0341 0.3911 0.123 Uiso 1 1 calc R
H29C H 2.4785 -0.0484 0.3895 0.123 Uiso 1 1 calc R
C30 C 2.3288(7) 0.0019(7) 0.4443(3) 0.106(4) Uani 1 1 d .
H30A H 2.2677 0.0362 0.4550 0.160 Uiso 1 1 calc R
H30B H 2.3610 -0.0254 0.4706 0.160 Uiso 1 1 calc R
H30C H 2.3051 -0.0428 0.4209 0.160 Uiso 1 1 calc R
C31 C 2.4455(8) 0.1288(6) 0.4592(3) 0.093(3) Uani 1 1 d .
H31A H 2.3809 0.1573 0.4718 0.111 Uiso 1 1 calc R
H31B H 2.4799 0.0999 0.4849 0.111 Uiso 1 1 calc R
C32 C 2.5195(7) 0.1971(7) 0.4449(3) 0.098(3) Uani 1 1 d .
H32A H 2.5292 0.2412 0.4704 0.147 Uiso 1 1 calc R
H32B H 2.4896 0.2237 0.4179 0.147 Uiso 1 1 calc R
H32C H 2.5884 0.1715 0.4369 0.147 Uiso 1 1 calc R
C33 C 2.2822(5) 0.1627(4) 0.38705(19) 0.0338(15) Uani 1 1 d .
H33A H 2.2646 0.1828 0.4177 0.041 Uiso 1 1 calc R
C34 C 2.0353(4) 0.2361(4) 0.36276(19) 0.0299(14) Uani 1 1 d .
C35 C 1.9493(5) 0.2756(4) 0.34314(18) 0.0296(14) Uani 1 1 d .
C36 C 1.8465(5) 0.2380(4) 0.3423(2) 0.0397(16) Uani 1 1 d .
C37 C 1.7507(5) 0.2768(5) 0.3166(2) 0.0473(18) Uani 1 1 d .
C38 C 1.6509(5) 0.2178(5) 0.3190(3) 0.063(2) Uani 1 1 d .
H38A H 1.6331 0.2110 0.3514 0.095 Uiso 1 1 calc R
H38B H 1.6656 0.1611 0.3036 0.095 Uiso 1 1 calc R
H38C H 1.5908 0.2441 0.3034 0.095 Uiso 1 1 calc R
C39 C 1.7770(6) 0.2809(6) 0.2656(3) 0.078(3) Uani 1 1 d .
H39A H 1.8421 0.3152 0.2625 0.116 Uiso 1 1 calc R
H39B H 1.7180 0.3078 0.2496 0.116 Uiso 1 1 calc R
H39C H 1.7877 0.2223 0.2518 0.116 Uiso 1 1 calc R
C40 C 1.7223(6) 0.3661(5) 0.3382(3) 0.071(3) Uani 1 1 d .
H40A H 1.7769 0.4080 0.3292 0.085 Uiso 1 1 calc R
H40B H 1.6533 0.3833 0.3250 0.085 Uiso 1 1 calc R
C41 C 1.7141(7) 0.3726(7) 0.3902(4) 0.103(4) Uani 1 1 d .
H41A H 1.7008 0.4327 0.4010 0.155 Uiso 1 1 calc R
H41B H 1.7809 0.3536 0.4039 0.155 Uiso 1 1 calc R
H41C H 1.6554 0.3359 0.3996 0.155 Uiso 1 1 calc R
C42 C 1.8361(5) 0.1611(4) 0.3641(2) 0.0446(17) Uani 1 1 d .
H42A H 1.7676 0.1347 0.3641 0.054 Uiso 1 1 calc R
C43 C 1.9179(5) 0.1208(4) 0.3856(2) 0.0463(18) Uani 1 1 d .
C44 C 1.9018(6) 0.0374(6) 0.4103(3) 0.074(3) Uani 1 1 d .
C45 C 1.8012(10) -0.0014(10) 0.4041(8) 0.243(12) Uani 1 1 d .
H45A H 1.7880 -0.0394 0.4292 0.365 Uiso 1 1 calc R
H45B H 1.7986 -0.0354 0.3743 0.365 Uiso 1 1 calc R
H45C H 1.7467 0.0433 0.4043 0.365 Uiso 1 1 calc R
C46 C 1.9931(8) -0.0182(7) 0.4110(5) 0.160(7) Uani 1 1 d .
H46A H 2.0085 -0.0406 0.3793 0.239 Uiso 1 1 calc R
H46B H 1.9780 -0.0664 0.4302 0.239 Uiso 1 1 calc R
H46C H 2.0548 0.0147 0.4238 0.239 Uiso 1 1 calc R
C47 C 1.891(2) 0.0668(12) 0.4639(7) 0.283(17) Uani 1 1 d .
H47A H 1.8611 0.0155 0.4779 0.339 Uiso 1 1 calc R
H47B H 1.9658 0.0719 0.4753 0.339 Uiso 1 1 calc R
C48 C 1.8408(12) 0.1353(12) 0.4859(5) 0.174(7) Uani 1 1 d .
H48A H 1.8631 0.1406 0.5185 0.261 Uiso 1 1 calc R
H48B H 1.7636 0.1259 0.4838 0.261 Uiso 1 1 calc R
H48C H 1.8596 0.1883 0.4711 0.261 Uiso 1 1 calc R
C49 C 2.0184(5) 0.1588(4) 0.3844(2) 0.0375(16) Uani 1 1 d .
H49A H 2.0769 0.1319 0.3985 0.045 Uiso 1 1 calc R
C50 C 2.3707(4) 0.3738(4) 0.33867(19) 0.0335(15) Uani 1 1 d .
H50A H 2.3627 0.3130 0.3466 0.040 Uiso 1 1 calc R
H50B H 2.4347 0.3988 0.3549 0.040 Uiso 1 1 calc R
C51 C 2.3827(5) 0.3777(4) 0.28794(19) 0.0326(14) Uani 1 1 d .
H51A H 2.4396 0.3379 0.2772 0.039 Uiso 1 1 calc R
H51B H 2.3155 0.3580 0.2723 0.039 Uiso 1 1 calc R
C52 C 2.3693(4) 0.4980(4) 0.2373(2) 0.0276(14) Uani 1 1 d .
C53 C 2.4100(5) 0.5846(4) 0.2254(2) 0.0382(16) Uani 1 1 d .
H53A H 2.4540 0.5770 0.1973 0.046 Uiso 1 1 calc R
H53B H 2.4566 0.6084 0.2510 0.046 Uiso 1 1 calc R
C54 C 2.3710(7) 0.7416(5) 0.1822(2) 0.059(2) Uani 1 1 d .
C55 C 2.4790(8) 0.7637(6) 0.1904(3) 0.084(3) Uani 1 1 d .
H55A H 2.5193 0.7357 0.2129 0.100 Uiso 1 1 calc R
C56 C 2.5260(11) 0.8272(7) 0.1651(4) 0.114(5) Uani 1 1 d .
H56A H 2.5987 0.8428 0.1703 0.137 Uiso 1 1 calc R
C57 C 2.4682(16) 0.8664(9) 0.1333(5) 0.137(7) Uani 1 1 d .
H57A H 2.5018 0.9092 0.1163 0.164 Uiso 1 1 calc R
C58 C 2.3647(14) 0.8473(7) 0.1245(4) 0.116(5) Uani 1 1 d .
H58A H 2.3267 0.8763 0.1017 0.139 Uiso 1 1 calc R
C59 C 2.3121(9) 0.7830(5) 0.1499(3) 0.081(3) Uani 1 1 d .
H59A H 2.2389 0.7694 0.1446 0.097 Uiso 1 1 calc R
C60 C 2.2671(6) 0.7158(4) 0.2692(2) 0.0465(18) Uani 1 1 d .
C61 C 2.1607(7) 0.7228(6) 0.2776(3) 0.069(2) Uani 1 1 d .
H61A H 2.1106 0.6960 0.2563 0.083 Uiso 1 1 calc R
C62 C 2.1250(9) 0.7696(7) 0.3175(3) 0.099(4) Uani 1 1 d .
H62A H 2.0510 0.7739 0.3236 0.118 Uiso 1 1 calc R
C63 C 2.1977(11) 0.8084(7) 0.3472(3) 0.096(3) Uani 1 1 d .
H63A H 2.1734 0.8407 0.3740 0.115 Uiso 1 1 calc R
C64 C 2.3044(11) 0.8025(6) 0.3398(3) 0.095(3) Uani 1 1 d .
H64A H 2.3536 0.8302 0.3612 0.114 Uiso 1 1 calc R
C65 C 2.3409(8) 0.7552(5) 0.3002(3) 0.074(3) Uani 1 1 d .
H65A H 2.4150 0.7501 0.2947 0.089 Uiso 1 1 calc R
C66 C 2.0954(5) 0.1649(4) 0.25771(19) 0.0329(14) Uani 1 1 d .
H66A H 2.0505 0.1705 0.2856 0.040 Uiso 1 1 calc R
H66B H 2.1004 0.1029 0.2476 0.040 Uiso 1 1 calc R
C67 C 2.0471(5) 0.2143(4) 0.21951(19) 0.0392(16) Uani 1 1 d .
H67A H 1.9724 0.1950 0.2140 0.047 Uiso 1 1 calc R
H67B H 2.0464 0.2766 0.2294 0.047 Uiso 1 1 calc R
C68 C 2.1510(5) 0.2675(5) 0.1566(2) 0.0417(17) Uani 1 1 d .
C69 C 2.2233(6) 0.2422(5) 0.1160(2) 0.0495(18) Uani 1 1 d .
H69A H 2.2066 0.1821 0.1046 0.059 Uiso 1 1 calc R
H69B H 2.2983 0.2442 0.1270 0.059 Uiso 1 1 calc R
C70 C 2.0925(8) 0.2846(6) 0.0364(2) 0.074(3) Uani 1 1 d .
C71 C 2.0582(8) 0.1982(6) 0.0265(3) 0.086(3) Uani 1 1 d .
H71A H 2.0965 0.1521 0.0386 0.104 Uiso 1 1 calc R
C72 C 1.9697(11) 0.1811(10) -0.0008(4) 0.132(5) Uani 1 1 d .
H72A H 1.9453 0.1234 -0.0073 0.158 Uiso 1 1 calc R
C73 C 1.9158(13) 0.2508(13) -0.0190(4) 0.154(6) Uani 1 1 d .
H73A H 1.8546 0.2396 -0.0382 0.185 Uiso 1 1 calc R
C74 C 1.9493(13) 0.3338(11) -0.0098(4) 0.149(6) Uani 1 1 d .
H74A H 1.9115 0.3801 -0.0220 0.179 Uiso 1 1 calc R
C75 C 2.0390(10) 0.3498(7) 0.0174(3) 0.109(4) Uani 1 1 d .
H75A H 2.0639 0.4075 0.0231 0.130 Uiso 1 1 calc R
C76 C 2.3245(8) 0.2874(6) 0.0337(3) 0.086(3) Uani 1 1 d .
C77 C 2.4161(7) 0.3322(5) 0.0425(3) 0.067(2) Uani 1 1 d .
H77A H 2.4166 0.3788 0.0655 0.081 Uiso 1 1 calc R
C78 C 2.5100(9) 0.3124(7) 0.0190(3) 0.098(4) Uani 1 1 d .
H78A H 2.5734 0.3445 0.0263 0.118 Uiso 1 1 calc R
C79 C 2.5102(14) 0.2488(9) -0.0135(5) 0.195(9) Uani 1 1 d .
H79A H 2.5741 0.2334 -0.0291 0.234 Uiso 1 1 calc R
C80 C 2.4157(19) 0.2044(11) -0.0246(8) 0.343(19) Uani 1 1 d .
H80A H 2.4153 0.1605 -0.0490 0.412 Uiso 1 1 calc R
C81 C 2.3212(16) 0.2224(10) -0.0011(6) 0.286(14) Uani 1 1 d .
H81A H 2.2574 0.1912 -0.0087 0.343 Uiso 1 1 calc R
C82 C 1.9836(5) 0.4293(4) 0.34741(19) 0.0305(14) Uani 1 1 d .
H82A H 2.0367 0.4209 0.3722 0.037 Uiso 1 1 calc R
H82B H 1.9162 0.4485 0.3619 0.037 Uiso 1 1 calc R
C83 C 2.0235(5) 0.4958(4) 0.31594(19) 0.0342(15) Uani 1 1 d .
H83A H 2.0350 0.5514 0.3340 0.041 Uiso 1 1 calc R
H83B H 2.0926 0.4771 0.3028 0.041 Uiso 1 1 calc R
C84 C 1.9713(5) 0.4979(4) 0.23434(19) 0.0288(14) Uani 1 1 d .
C85 C 1.8810(5) 0.4977(4) 0.2001(2) 0.0358(15) Uani 1 1 d .
H85A H 1.8176 0.5232 0.2155 0.043 Uiso 1 1 calc R
H85B H 1.8630 0.4373 0.1895 0.043 Uiso 1 1 calc R
C86 C 1.9301(6) 0.6675(6) 0.1714(4) 0.074(3) Uani 1 1 d .
C87 C 1.8823(8) 0.7027(7) 0.2107(4) 0.095(3) Uani 1 1 d .
H87A H 1.8390 0.6674 0.2286 0.114 Uiso 1 1 calc R
C88 C 1.8969(10) 0.7901(8) 0.2245(6) 0.150(6) Uani 1 1 d .
H88A H 1.8658 0.8148 0.2520 0.180 Uiso 1 1 calc R
C89 C 1.9595(12) 0.8399(9) 0.1962(8) 0.184(9) Uani 1 1 d .
H89A H 1.9685 0.8999 0.2041 0.221 Uiso 1 1 calc R
C90 C 2.0060(12) 0.8055(10) 0.1588(8) 0.210(11) Uani 1 1 d .
H90A H 2.0487 0.8415 0.1410 0.252 Uiso 1 1 calc R
C91 C 1.9949(8) 0.7187(8) 0.1445(5) 0.128(5) Uani 1 1 d .
H91A H 2.0296 0.6948 0.1176 0.154 Uiso 1 1 calc R
C92 C 1.8004(5) 0.5507(6) 0.1121(3) 0.065(3) Uani 1 1 d .
C93 C 1.8124(6) 0.5112(7) 0.0687(3) 0.085(3) Uani 1 1 d .
H93A H 1.8786 0.4869 0.0594 0.102 Uiso 1 1 calc R
C94 C 1.7237(8) 0.5076(8) 0.0381(3) 0.108(4) Uani 1 1 d .
H94A H 1.7300 0.4820 0.0075 0.130 Uiso 1 1 calc R
C95 C 1.6280(8) 0.5417(9) 0.0529(4) 0.120(5) Uani 1 1 d .
H95A H 1.5681 0.5370 0.0326 0.144 Uiso 1 1 calc R
C96 C 1.6165(7) 0.5820(10) 0.0961(4) 0.134(6) Uani 1 1 d .
H96A H 1.5503 0.6066 0.1051 0.161 Uiso 1 1 calc R
C97 C 1.7026(6) 0.5863(8) 0.1264(3) 0.105(4) Uani 1 1 d .
H97A H 1.6958 0.6132 0.1567 0.125 Uiso 1 1 calc R
N5 N 2.902(2) -0.0069(9) -0.1102(6) 0.344(19) Uani 1 1 d .
O13 O 2.9148(12) -0.0290(7) -0.1372(4) 0.198(7) Uani 1 1 d .
O14 O 2.8770(12) 0.0660(9) -0.0894(4) 0.280(9) Uani 1 1 d .
O15 O 2.8092(14) -0.0463(8) -0.0895(7) 0.299(9) Uani 1 1 d .
N6 N 0.6639(4) 0.5664(4) 0.2954(2) 0.0474(15) Uani 1 1 d .
O16 O 0.6586(5) 0.5533(6) 0.2537(2) 0.136(4) Uani 1 1 d .
O17 O 0.7531(4) 0.5800(3) 0.31344(17) 0.0593(14) Uani 1 1 d .
O18 O 0.5818(3) 0.5690(3) 0.31818(16) 0.0531(13) Uani 1 1 d .

loop_
_atom_site_aniso_label
_atom_site_aniso_U_11
_atom_site_aniso_U_22
_atom_site_aniso_U_33
_atom_site_aniso_U_23
_atom_site_aniso_U_13
_atom_site_aniso_U_12
Tb1 0.02771(17) 0.0441(2) 0.02670(17) 0.00107(13) 0.00026(11) -0.00432(13)
P1 0.0529(11) 0.0313(10) 0.0345(10) 0.0019(8) 0.0000(8) -0.0033(8)
P2 0.0861(15) 0.0545(14) 0.0286(10) -0.0048(9) 0.0175(10) -0.0266(11)
P3 0.0251(9) 0.0803(16) 0.0428(11) 0.0265(10) -0.0030(8) -0.0049(9)
O1 0.031(2) 0.042(3) 0.031(2) 0.0014(19) 0.0048(18) -0.004(2)
O2 0.034(2) 0.031(3) 0.030(2) 0.0044(18) -0.0010(18) -0.0074(19)
O3 0.048(3) 0.030(3) 0.026(2) -0.0003(18) -0.0019(19) 0.000(2)
O4 0.037(2) 0.036(3) 0.036(2) 0.002(2) 0.001(2) -0.006(2)
O5 0.046(3) 0.044(3) 0.041(3) -0.002(2) -0.002(2) 0.008(2)
O6 0.060(3) 0.038(3) 0.031(2) -0.007(2) 0.006(2) -0.015(2)
O7 0.084(4) 0.050(3) 0.035(3) 0.003(2) 0.017(2) -0.019(3)
O8 0.036(3) 0.063(3) 0.034(2) 0.008(2) 0.002(2) 0.003(2)
O9 0.024(2) 0.098(4) 0.035(3) 0.020(3) -0.0042(19) -0.005(2)
O10 0.034(2) 0.053(3) 0.037(3) 0.007(2) -0.002(2) -0.003(2)
O11 0.028(2) 0.061(3) 0.041(3) 0.010(2) -0.003(2) 0.002(2)
O12 0.053(3) 0.096(4) 0.047(3) 0.024(3) 0.013(2) -0.014(3)
N1 0.035(3) 0.034(3) 0.026(3) 0.004(2) -0.005(2) -0.007(2)
N2 0.051(3) 0.036(3) 0.027(3) -0.002(2) -0.003(2) -0.006(3)
N3 0.029(3) 0.035(3) 0.028(3) 0.005(2) 0.006(2) 0.004(2)
N4 0.040(3) 0.057(4) 0.028(3) 0.004(3) -0.003(3) -0.009(3)
C1 0.034(3) 0.027(4) 0.021(3) 0.004(2) -0.002(2) -0.009(3)
C2 0.024(3) 0.030(4) 0.031(3) -0.004(3) 0.002(3) -0.002(3)
C3 0.028(3) 0.041(4) 0.025(3) 0.000(3) 0.000(3) -0.006(3)
C4 0.032(3) 0.036(4) 0.044(4) -0.010(3) 0.000(3) -0.010(3)
C5 0.055(5) 0.050(5) 0.058(5) -0.015(4) 0.001(4) -0.019(4)
C6 0.108(7) 0.057(6) 0.089(7) -0.030(5) 0.018(6) -0.029(5)
C7 0.101(7) 0.054(6) 0.102(7) 0.011(5) -0.010(6) -0.011(5)
C8 0.062(6) 0.061(6) 0.144(9) -0.033(6) 0.033(6) -0.028(5)
C9 0.048(5) 0.118(9) 0.108(8) -0.026(6) -0.007(5) 0.023(6)
C10 0.051(4) 0.059(5) 0.029(4) -0.012(3) 0.001(3) -0.015(4)
C11 0.042(4) 0.052(5) 0.029(4) -0.010(3) 0.004(3) -0.005(3)
C12 0.073(6) 0.099(7) 0.032(4) -0.002(4) 0.009(4) -0.023(5)
C13 0.35(2) 0.176(13) 0.047(6) -0.041(7) 0.096(9) -0.195(14)
C14 0.31(2) 0.139(12) 0.157(12) -0.082(10) 0.184(14) -0.104(13)
C15 0.136(13) 0.65(4) 0.060(8) 0.144(16) 0.009(8) -0.05(2)
C17 0.039(4) 0.038(4) 0.031(4) 0.000(3) 0.002(3) -0.007(3)
C18 0.031(3) 0.035(4) 0.024(3) -0.003(3) 0.000(3) -0.007(3)
C19 0.026(3) 0.032(4) 0.033(3) 0.000(3) -0.008(3) -0.008(3)
C20 0.041(4) 0.037(4) 0.033(4) -0.005(3) -0.006(3) -0.007(3)
C21 0.041(4) 0.050(5) 0.048(4) -0.014(3) 0.006(3) -0.006(3)
C22 0.058(5) 0.053(5) 0.053(5) -0.008(4) 0.020(4) -0.001(4)
C23 0.066(5) 0.076(6) 0.059(5) -0.027(4) 0.001(4) 0.015(5)
C24 0.065(5) 0.046(5) 0.042(4) -0.014(3) 0.006(4) -0.011(4)
C25 0.096(6) 0.040(5) 0.070(6) -0.009(4) -0.007(5) -0.021(4)
C26 0.042(4) 0.039(4) 0.050(4) -0.001(3) 0.001(3) 0.005(3)
C27 0.029(3) 0.041(4) 0.043(4) 0.008(3) -0.009(3) 0.000(3)
C28 0.048(4) 0.054(5) 0.044(4) 0.005(4) -0.014(3) 0.006(4)
C29 0.082(6) 0.091(8) 0.075(6) 0.012(5) -0.008(5) 0.032(6)
C30 0.074(6) 0.160(11) 0.095(7) 0.083(8) -0.007(5) -0.005(7)
C31 0.111(8) 0.084(8) 0.084(7) 0.011(6) -0.050(6) -0.007(6)
C32 0.063(6) 0.136(10) 0.095(7) 0.028(7) -0.024(5) -0.026(6)
C33 0.038(4) 0.039(4) 0.023(3) -0.001(3) 0.000(3) -0.010(3)
C34 0.030(3) 0.030(4) 0.029(3) -0.006(3) -0.004(3) -0.001(3)
C35 0.037(4) 0.032(4) 0.020(3) 0.000(3) -0.008(3) -0.002(3)
C36 0.040(4) 0.038(4) 0.040(4) 0.003(3) -0.011(3) -0.001(3)
C37 0.036(4) 0.045(5) 0.061(5) 0.012(4) -0.019(3) -0.005(3)
C38 0.034(4) 0.065(6) 0.091(6) 0.008(5) -0.028(4) -0.002(4)
C39 0.066(6) 0.100(8) 0.068(6) 0.027(5) -0.039(4) -0.013(5)
C40 0.033(4) 0.045(5) 0.133(8) 0.008(5) -0.007(5) 0.004(4)
C41 0.074(7) 0.092(8) 0.139(10) -0.040(7) 0.050(6) -0.026(6)
C42 0.036(4) 0.042(4) 0.056(4) 0.011(3) -0.012(3) -0.010(3)
C43 0.040(4) 0.044(5) 0.057(4) 0.021(3) -0.010(3) -0.008(3)
C44 0.046(5) 0.061(6) 0.121(8) 0.053(5) -0.024(5) -0.024(4)
C45 0.126(11) 0.155(15) 0.47(3) 0.226(19) -0.116(15) -0.076(10)
C46 0.085(8) 0.090(9) 0.318(19) 0.113(11) 0.066(10) 0.021(7)
C47 0.54(5) 0.137(17) 0.186(18) 0.113(14) 0.21(3) 0.07(2)
C48 0.157(14) 0.25(2) 0.118(12) 0.063(13) -0.016(10) -0.058(14)
C49 0.030(3) 0.040(4) 0.042(4) 0.012(3) -0.013(3) -0.007(3)
C50 0.028(3) 0.040(4) 0.032(3) 0.005(3) 0.001(3) -0.007(3)
C51 0.038(4) 0.031(4) 0.029(3) 0.002(3) 0.003(3) -0.001(3)
C52 0.019(3) 0.034(4) 0.030(3) -0.002(3) 0.006(3) 0.001(3)
C53 0.039(4) 0.041(4) 0.035(4) 0.004(3) -0.002(3) -0.009(3)
C54 0.109(7) 0.030(4) 0.039(4) -0.001(3) 0.018(4) -0.005(4)
C55 0.113(8) 0.064(7) 0.073(6) 0.000(5) 0.029(6) -0.023(6)
C56 0.157(12) 0.074(8) 0.108(10) -0.028(7) 0.073(9) -0.050(8)
C57 0.27(2) 0.055(8) 0.084(10) -0.012(7) 0.076(13) -0.024(11)
C58 0.253(18) 0.050(7) 0.047(6) 0.012(5) 0.027(9) 0.019(9)
C59 0.152(9) 0.049(6) 0.044(5) 0.009(4) 0.017(5) 0.020(6)
C60 0.068(5) 0.035(4) 0.036(4) 0.000(3) 0.013(4) 0.000(4)
C61 0.081(6) 0.080(7) 0.046(5) -0.007(4) 0.010(4) 0.017(5)
C62 0.101(8) 0.126(10) 0.069(7) -0.001(6) 0.035(6) 0.041(7)
C63 0.145(11) 0.085(8) 0.055(6) -0.020(5) 0.015(7) 0.011(8)
C64 0.160(11) 0.064(7) 0.057(6) -0.021(5) -0.001(7) -0.036(7)
C65 0.095(7) 0.065(6) 0.059(5) -0.015(4) 0.014(5) -0.027(5)
C66 0.040(4) 0.033(4) 0.026(3) 0.001(3) -0.001(3) -0.012(3)
C67 0.048(4) 0.044(4) 0.026(3) 0.002(3) -0.002(3) -0.011(3)
C68 0.040(4) 0.061(5) 0.025(3) 0.004(3) -0.009(3) -0.005(4)
C69 0.058(5) 0.055(5) 0.036(4) 0.003(3) 0.008(3) -0.007(4)
C70 0.130(8) 0.065(6) 0.028(4) 0.010(4) -0.006(5) -0.026(6)
C71 0.113(8) 0.078(7) 0.065(6) -0.011(5) -0.010(5) -0.045(6)
C72 0.168(13) 0.143(13) 0.078(8) -0.025(8) -0.044(8) -0.069(10)
C73 0.187(15) 0.197(18) 0.072(8) -0.021(10) -0.078(9) -0.030(14)
C74 0.205(16) 0.147(14) 0.094(10) 0.003(9) -0.078(10) -0.003(12)
C75 0.184(12) 0.095(9) 0.046(6) 0.010(5) -0.031(7) -0.026(8)
C76 0.127(8) 0.064(6) 0.065(6) -0.019(5) 0.059(6) -0.036(6)
C77 0.099(7) 0.054(6) 0.050(5) 0.008(4) 0.031(5) 0.014(5)
C78 0.135(9) 0.077(8) 0.086(7) 0.023(6) 0.069(7) 0.011(6)
C79 0.268(19) 0.090(10) 0.225(15) -0.035(10) 0.218(15) -0.033(11)
C80 0.45(3) 0.162(16) 0.39(3) -0.178(17) 0.37(3) -0.20(2)
C81 0.39(3) 0.197(16) 0.246(17) -0.178(14) 0.281(19) -0.202(17)
C82 0.028(3) 0.032(4) 0.031(3) -0.004(3) 0.003(3) 0.000(3)
C83 0.035(3) 0.037(4) 0.030(3) 0.002(3) -0.002(3) -0.006(3)
C84 0.033(4) 0.024(4) 0.031(3) 0.007(3) 0.002(3) -0.004(3)
C85 0.030(3) 0.045(4) 0.033(4) 0.012(3) 0.003(3) -0.004(3)
C86 0.026(4) 0.074(7) 0.130(8) 0.061(6) -0.004(5) 0.001(4)
C87 0.074(7) 0.062(7) 0.150(10) 0.012(7) -0.002(7) 0.004(5)
C88 0.093(9) 0.064(9) 0.292(19) -0.005(10) 0.007(10) 0.007(7)
C89 0.088(10) 0.062(10) 0.40(3) 0.035(14) 0.021(13) 0.003(8)
C90 0.126(13) 0.082(12) 0.44(3) 0.110(16) 0.111(16) 0.038(10)
C91 0.078(7) 0.092(10) 0.227(14) 0.092(9) 0.056(8) 0.012(6)
C92 0.037(4) 0.108(7) 0.056(5) 0.049(5) -0.004(4) -0.010(4)
C93 0.046(5) 0.153(10) 0.060(6) 0.045(6) -0.013(4) -0.020(5)
C94 0.070(7) 0.192(13) 0.067(6) 0.058(7) -0.033(5) -0.041(7)
C95 0.049(6) 0.215(14) 0.106(9) 0.104(10) -0.036(6) -0.042(7)
C96 0.025(5) 0.285(18) 0.103(9) 0.088(11) -0.014(5) 0.000(7)
C97 0.032(5) 0.208(13) 0.077(7) 0.036(7) 0.000(4) -0.003(6)
N5 0.78(5) 0.100(11) 0.149(13) 0.061(10) -0.28(2) -0.246(19)
O13 0.311(15) 0.076(7) 0.194(12) -0.038(7) -0.178(12) -0.044(8)
O14 0.40(2) 0.235(14) 0.187(11) -0.107(10) 0.109(12) -0.219(14)
O15 0.35(2) 0.101(10) 0.45(3) 0.111(13) -0.069(18) -0.057(11)
N6 0.034(4) 0.054(4) 0.053(4) -0.007(3) 0.000(3) 0.001(3)
O16 0.053(4) 0.300(12) 0.050(4) -0.035(5) 0.006(3) 0.012(5)
O17 0.032(3) 0.072(4) 0.071(4) -0.016(3) -0.004(2) -0.001(2)
O18 0.032(3) 0.070(4) 0.055(3) -0.012(2) 0.008(2) -0.010(2)

loop_
_atom_type_symbol
_atom_type_description
_atom_type_scat_dispersion_real
_atom_type_scat_dispersion_imag
_atom_type_scat_source
C C 0.0033 0.0016 'International Tables Vol C Tables 4.2.6.8 and 6.1.1.4'
H H 0.0000 0.0000 'International Tables Vol C Tables 4.2.6.8 and 6.1.1.4'
N N 0.0061 0.0033 'International Tables Vol C Tables 4.2.6.8 and 6.1.1.4'
O O 0.0106 0.0060 'International Tables Vol C Tables 4.2.6.8 and 6.1.1.4'
P P 0.1023 0.0942 'International Tables Vol C Tables 4.2.6.8 and 6.1.1.4'
Tb Tb -0.1723 4.1537 'International Tables Vol C Tables 4.2.6.8 and 6.1.1.4'

loop_
_geom_angle_atom_site_label_1
_geom_angle_atom_site_label_2
_geom_angle_atom_site_label_3
_geom_angle
O9 Tb1 O7 91.13(18)
O9 Tb1 O5 95.13(17)
O7 Tb1 O5 142.16(15)
O9 Tb1 O4 154.89(14)
O7 Tb1 O4 110.05(16)
O5 Tb1 O4 76.61(14)
O9 Tb1 O6 98.34(17)
O7 Tb1 O6 73.88(15)
O5 Tb1 O6 141.17(14)
O4 Tb1 O6 75.85(14)
O9 Tb1 O8 75.68(14)
O7 Tb1 O8 141.04(16)
O5 Tb1 O8 76.32(15)
O4 Tb1 O8 79.31(14)
O6 Tb1 O8 72.11(15)
O9 Tb1 O11 73.80(14)
O7 Tb1 O11 71.15(15)
O5 Tb1 O11 74.92(15)
O4 Tb1 O11 124.94(13)
O6 Tb1 O11 143.88(15)
O8 Tb1 O11 135.42(15)
O9 Tb1 O10 125.56(14)
O7 Tb1 O10 71.56(15)
O5 Tb1 O10 74.55(15)
O4 Tb1 O10 75.63(13)
O6 Tb1 O10 123.28(15)
O8 Tb1 O10 145.11(15)
O11 Tb1 O10 51.80(13)
O9 Tb1 N4 99.44(15)
O7 Tb1 N4 67.94(15)
O5 Tb1 N4 74.22(15)
O4 Tb1 N4 100.95(14)
O6 Tb1 N4 137.91(15)
O8 Tb1 N4 149.57(16)
O11 Tb1 N4 25.73(13)
O10 Tb1 N4 26.12(13)
O5 P1 C54 112.9(3)
O5 P1 C60 109.4(3)
C54 P1 C60 107.2(3)
O5 P1 C53 112.7(3)
C54 P1 C53 104.4(4)
C60 P1 C53 110.0(3)
O7 P2 C70 111.5(4)
O7 P2 C69 110.1(3)
C70 P2 C69 110.2(4)
O7 P2 C76 111.6(3)
C70 P2 C76 109.5(4)
C69 P2 C76 103.7(4)
O9 P3 C86 112.1(3)
O9 P3 C92 110.6(3)
C86 P3 C92 108.1(4)
O9 P3 C85 111.1(3)
C86 P3 C85 106.9(4)
C92 P3 C85 107.9(3)
C3 O1 C50 113.9(4)
C19 O2 C66 115.0(4)
C35 O3 C82 117.1(4)
C52 O4 Tb1 138.7(4)
P1 O5 Tb1 133.8(3)
C68 O6 Tb1 144.5(4)
P2 O7 Tb1 140.0(3)
C84 O8 Tb1 143.4(4)
P3 O9 Tb1 132.4(2)
N4 O10 Tb1 95.2(3)
N4 O11 Tb1 96.2(3)
C52 N1 C51 123.3(5)
C68 N2 C67 121.9(6)
C84 N3 C83 123.8(5)
O12 N4 O11 122.0(5)
O12 N4 O10 121.5(5)
O11 N4 O10 116.5(5)
O12 N4 Tb1 173.4(5)
O11 N4 Tb1 58.1(3)
O10 N4 Tb1 58.6(3)
C18 C1 C34 111.8(5)
C18 C1 C2 112.4(5)
C34 C1 C2 111.4(4)
C17 C2 C3 117.8(5)
C17 C2 C1 120.7(5)
C3 C2 C1 121.4(5)
O1 C3 C4 120.9(5)
O1 C3 C2 117.2(5)
C4 C3 C2 121.6(5)
C10 C4 C3 116.7(6)
C10 C4 C5 120.5(6)
C3 C4 C5 122.4(6)
C8 C5 C4 115.2(7)
C8 C5 C6 109.5(7)
C4 C5 C6 112.7(6)
C8 C5 C7 106.2(7)
C4 C5 C7 107.9(6)
C6 C5 C7 104.6(7)
C5 C8 C9 113.8(8)
C11 C10 C4 123.9(6)
C10 C11 C17 117.8(6)
C10 C11 C12 121.4(6)
C17 C11 C12 120.7(6)
C13 C12 C15 117.3(12)
C13 C12 C11 114.2(7)
C15 C12 C11 110.2(7)
C13 C12 C14 105.2(10)
C15 C12 C14 100.2(12)
C11 C12 C14 108.3(8)
C12 C15 C16 118.4(15)
C11 C17 C2 121.8(6)
C19 C18 C33 117.4(6)
C19 C18 C1 122.1(5)
C33 C18 C1 120.5(5)
C18 C19 C20 121.7(5)
C18 C19 O2 118.1(5)
C20 C19 O2 119.8(5)
C26 C20 C19 116.8(6)
C26 C20 C21 120.0(6)
C19 C20 C21 123.2(5)
C24 C21 C20 113.1(5)
C24 C21 C22 108.2(6)
C20 C21 C22 109.6(5)
C24 C21 C23 107.4(6)
C20 C21 C23 111.7(6)
C22 C21 C23 106.4(6)
C21 C24 C25 115.6(6)
C27 C26 C20 123.7(6)
C33 C27 C26 116.7(5)
C33 C27 C28 120.9(6)
C26 C27 C28 122.4(6)
C31 C28 C30 108.9(8)
C31 C28 C27 111.2(6)
C30 C28 C27 108.3(6)
C31 C28 C29 110.8(7)
C30 C28 C29 105.8(7)
C27 C28 C29 111.6(6)
C32 C31 C28 117.7(9)
C27 C33 C18 123.4(5)
C35 C34 C49 118.8(5)
C35 C34 C1 122.4(5)
C49 C34 C1 118.6(5)
C34 C35 O3 118.9(5)
C34 C35 C36 121.7(6)
O3 C35 C36 119.2(5)
C42 C36 C35 116.2(6)
C42 C36 C37 121.1(6)
C35 C36 C37 122.6(6)
C39 C37 C40 111.0(6)
C39 C37 C38 106.7(6)
C40 C37 C38 107.8(6)
C39 C37 C36 109.3(6)
C40 C37 C36 111.3(6)
C38 C37 C36 110.6(5)
C41 C40 C37 115.4(7)
C43 C42 C36 124.6(6)
C42 C43 C49 117.3(6)
C42 C43 C44 122.6(6)
C49 C43 C44 120.1(6)
C45 C44 C46 117.8(11)
C45 C44 C43 115.2(7)
C46 C44 C43 115.3(7)
C45 C44 C47 97.7(13)
C46 C44 C47 101.4(12)
C43 C44 C47 105.6(9)
C48 C47 C44 131.5(17)
C43 C49 C34 121.4(6)
O1 C50 C51 108.7(5)
N1 C51 C50 112.5(5)
O4 C52 N1 122.0(6)
O4 C52 C53 120.2(5)
N1 C52 C53 117.8(5)
C52 C53 P1 114.3(4)
C59 C54 C55 120.3(8)
C59 C54 P1 119.1(7)
C55 C54 P1 120.6(7)
C56 C55 C54 119.3(11)
C57 C56 C55 119.9(14)
C56 C57 C58 122.7(14)
C57 C58 C59 119.7(13)
C54 C59 C58 118.1(11)
C61 C60 C65 120.1(7)
C61 C60 P1 117.8(6)
C65 C60 P1 122.0(6)
C60 C61 C62 120.3(9)
C63 C62 C61 119.1(10)
C62 C63 C64 122.0(9)
C63 C64 C65 119.4(10)
C60 C65 C64 119.2(9)
O2 C66 C67 107.8(5)
N2 C67 C66 111.8(5)
O6 C68 N2 123.4(6)
O6 C68 C69 121.3(6)
N2 C68 C69 115.3(6)
C68 C69 P2 112.9(5)
C75 C70 C71 119.4(9)
C75 C70 P2 117.7(8)
C71 C70 P2 122.7(8)
C72 C71 C70 119.9(11)
C71 C72 C73 118.7(12)
C74 C73 C72 121.4(13)
C73 C74 C75 119.1(13)
C70 C75 C74 121.4(11)
C77 C76 C81 119.5(10)
C77 C76 P2 119.4(6)
C81 C76 P2 121.0(9)
C76 C77 C78 122.3(9)
C79 C78 C77 119.6(12)
C78 C79 C80 119.1(12)
C79 C80 C81 122.2(13)
C76 C81 C80 117.2(15)
O3 C82 C83 107.5(5)
N3 C83 C82 111.1(5)
O8 C84 N3 121.9(5)
O8 C84 C85 120.8(5)
N3 C84 C85 117.2(5)
C84 C85 P3 112.1(4)
C87 C86 C91 120.6(11)
C87 C86 P3 123.2(7)
C91 C86 P3 116.2(10)
C86 C87 C88 120.6(12)
C87 C88 C89 117.4(15)
C90 C89 C88 121.7(16)
C89 C90 C91 122.5(15)
C90 C91 C86 117.2(13)
C93 C92 C97 121.5(8)
C93 C92 P3 118.7(6)
C97 C92 P3 119.9(7)
C92 C93 C94 118.3(9)
C95 C94 C93 119.4(10)
C96 C95 C94 122.2(9)
C95 C96 C97 119.1(10)
C96 C97 C92 119.5(10)
O13 N5 O14 140(2)
O13 N5 O15 112.3(19)
O14 N5 O15 89(2)
O16 N6 O18 119.7(6)
O16 N6 O17 118.0(6)
O18 N6 O17 122.2(6)

loop_
_geom_bond_atom_site_label_1
_geom_bond_atom_site_label_2
_geom_bond_distance
Tb1 O9 2.299(4)
Tb1 O7 2.304(4)
Tb1 O5 2.316(4)
Tb1 O4 2.346(4)
Tb1 O6 2.347(4)
Tb1 O8 2.397(4)
Tb1 O11 2.467(4)
Tb1 O10 2.479(4)
Tb1 N4 2.890(5)
P1 O5 1.499(5)
P1 C54 1.800(7)
P1 C60 1.801(7)
P1 C53 1.812(6)
P2 O7 1.501(5)
P2 C70 1.767(9)
P2 C69 1.802(7)
P2 C76 1.804(9)
P3 O9 1.504(5)
P3 C86 1.783(11)
P3 C92 1.790(7)
P3 C85 1.799(6)
O1 C3 1.396(6)
O1 C50 1.440(7)
O2 C19 1.405(6)
O2 C66 1.440(6)
O3 C35 1.398(7)
O3 C82 1.434(7)
O4 C52 1.260(7)
O6 C68 1.233(8)
O8 C84 1.251(6)
O10 N4 1.278(6)
O11 N4 1.262(6)
O12 N4 1.217(6)
N1 C52 1.316(7)
N1 C51 1.469(7)
N2 C68 1.330(8)
N2 C67 1.454(7)
N3 C84 1.311(7)
N3 C83 1.462(7)
C1 C18 1.515(8)
C1 C34 1.535(8)
C1 C2 1.537(8)
C2 C17 1.396(8)
C2 C3 1.413(8)
C3 C4 1.403(8)
C4 C10 1.386(8)
C4 C5 1.537(9)
C5 C8 1.498(10)
C5 C6 1.558(10)
C5 C7 1.573(11)
C8 C9 1.508(12)
C10 C11 1.377(9)
C11 C17 1.393(8)
C11 C12 1.536(9)
C12 C13 1.408(12)
C12 C15 1.478(15)
C12 C14 1.547(15)
C15 C16 1.54(2)
C18 C19 1.398(8)
C18 C33 1.402(8)
C19 C20 1.405(8)
C20 C26 1.395(8)
C20 C21 1.555(9)
C21 C24 1.526(9)
C21 C22 1.556(9)
C21 C23 1.572(9)
C24 C25 1.545(9)
C26 C27 1.395(9)
C27 C33 1.377(8)
C27 C28 1.542(8)
C28 C31 1.494(11)
C28 C30 1.526(11)
C28 C29 1.548(10)
C31 C32 1.485(12)
C34 C35 1.381(8)
C34 C49 1.405(8)
C35 C36 1.411(8)
C36 C42 1.391(9)
C36 C37 1.555(8)
C37 C39 1.522(10)
C37 C40 1.530(10)
C37 C38 1.550(9)
C40 C41 1.506(12)
C42 C43 1.373(8)
C43 C49 1.390(8)
C43 C44 1.530(9)
C44 C45 1.400(13)
C44 C46 1.442(12)
C44 C47 1.59(2)
C47 C48 1.37(2)
C50 C51 1.483(7)
C52 C53 1.495(8)
C54 C59 1.381(11)
C54 C55 1.410(12)
C55 C56 1.396(13)
C56 C57 1.344(18)
C57 C58 1.348(18)
C58 C59 1.438(14)
C60 C61 1.365(10)
C60 C65 1.393(10)
C61 C62 1.404(11)
C62 C63 1.358(14)
C63 C64 1.362(14)
C64 C65 1.404(12)
C66 C67 1.511(8)
C68 C69 1.527(9)
C70 C75 1.362(13)
C70 C71 1.416(11)
C71 C72 1.370(14)
C72 C73 1.410(18)
C73 C74 1.361(18)
C74 C75 1.379(15)
C76 C77 1.352(12)
C76 C81 1.379(13)
C77 C78 1.396(11)
C78 C79 1.319(15)
C79 C80 1.39(2)
C80 C81 1.40(2)
C82 C83 1.505(8)
C84 C85 1.498(8)
C86 C87 1.378(13)
C86 C91 1.407(11)
C87 C88 1.399(14)
C88 C89 1.404(19)
C89 C90 1.32(2)
C90 C91 1.39(2)
C92 C93 1.374(12)
C92 C97 1.407(11)
C93 C94 1.415(11)
C94 C95 1.380(15)
C95 C96 1.371(17)
C96 C97 1.384(12)
N5 O13 0.85(3)
N5 O14 1.29(2)
N5 O15 1.47(3)
N6 O16 1.212(7)
N6 O18 1.229(6)
N6 O17 1.242(7)
